data_7707836
loop_
_publ_author_name
'Prei\&sing, Lars'
'Behling, Elias'
'Schnepf, Andreas'

_publ_section_title
;
 GeCl<sub>x</sub>[Co(CO)<sub>3</sub>PR<sub>3</sub>]<sub>4-x</sub> (x =
 0-3; R = <sup>n</sup>Pr, <sup>n</sup>Bu): from cobalt substituted
 germanes to novel binary cluster compounds.
;
_journal_issue 31
_journal_name_full 'Dalton transactions (Cambridge, England : 2003)'
_journal_page_first 10789
_journal_page_last 10797
_journal_paper_doi 10.1039/d1dt02016a
_journal_volume 50
_journal_year 2021
_chemical_formula_moiety 'C48 H84 Co4 Ge1 O12 P4'
_chemical_formula_sum 'C48 H84 Co4 Ge O12 P4'
_chemical_formula_weight 1285.34
_space_group_crystal_system cubic
_space_group_IT_number 198
_space_group_name_Hall 'P 2ac 2ab 3'
_space_group_name_H-M_alt 'P 21 3'
_atom_sites_solution_hydrogens geom
_atom_sites_solution_primary dual
_audit_creation_date 2021-06-07
_audit_creation_method
;
Olex2 1.2
(compiled 2018.05.29 svn.r3508 for OlexSys, GUI svn.r5506)
;
_audit_update_record
;
2021-06-17 deposited with the CCDC.	2021-07-15 downloaded from the CCDC.
;
_cell_angle_alpha 90
_cell_angle_beta 90
_cell_angle_gamma 90
_cell_formula_units_Z 16
_cell_length_a 28.9936(6)
_cell_length_b 28.9936(6)
_cell_length_c 28.9936(6)
_cell_measurement_reflns_used 9896
_cell_measurement_temperature 150
_cell_measurement_theta_max 26.957
_cell_measurement_theta_min 2.221
_cell_volume 24372.9(9)
_computing_cell_refinement 'SAINT V8.40A (Bruker, 2016)'
_computing_data_reduction 'SAINT V8.40A (Bruker, 2016)'
_computing_molecular_graphics 'Olex2 (Dolomanov et al., 2009)'
_computing_publication_material 'Olex2 (Dolomanov et al., 2009)'
_computing_structure_refinement 'ShelXL (Sheldrick, 2015)'
_computing_structure_solution 'ShelXT (Sheldrick, 2015)'
_diffrn_ambient_temperature 150.01
_diffrn_detector 'Bruker APEX2 area detector'
_diffrn_detector_area_resol_mean 7.9
_diffrn_detector_type 'CCD area detector'
_diffrn_measured_fraction_theta_full 1.000
_diffrn_measured_fraction_theta_max 1.000
_diffrn_measurement_device 'three-circle diffractometer'
_diffrn_measurement_device_type 'Bruker SMART APEX2 area detector'
_diffrn_measurement_method '\w and \f scans'
_diffrn_radiation_monochromator 'mirror optics'
_diffrn_radiation_probe x-ray
_diffrn_radiation_type MoK\a
_diffrn_radiation_wavelength 0.71073
_diffrn_reflns_av_R_equivalents 0.0791
_diffrn_reflns_av_unetI/netI 0.0733
_diffrn_reflns_Laue_measured_fraction_full 1.000
_diffrn_reflns_Laue_measured_fraction_max 1.000
_diffrn_reflns_limit_h_max 33
_diffrn_reflns_limit_h_min -38
_diffrn_reflns_limit_k_max 35
_diffrn_reflns_limit_k_min -38
_diffrn_reflns_limit_l_max 22
_diffrn_reflns_limit_l_min -35
_diffrn_reflns_number 96962
_diffrn_reflns_point_group_measured_fraction_full 1.000
_diffrn_reflns_point_group_measured_fraction_max 1.000
_diffrn_reflns_theta_full 25.242
_diffrn_reflns_theta_max 28.278
_diffrn_reflns_theta_min 0.702
_diffrn_source 'microfocus sealed X-ray tube'
_diffrn_source_type 'Incoatec I\ms'
_exptl_absorpt_coefficient_mu 1.710
_exptl_absorpt_correction_T_max 0.7457
_exptl_absorpt_correction_T_min 0.6460
_exptl_absorpt_correction_type multi-scan
_exptl_absorpt_process_details
'SADABS-2016/2 (Bruker,2016/2) was used for absorption correction. wR2(int) was 0.0757 before and 0.0623 after correction. The Ratio of minimum to maximum transmission is 0.8663. The \l/2 correction factor is Not present.'
_exptl_crystal_colour black
_exptl_crystal_colour_primary black
_exptl_crystal_density_diffrn 1.401
_exptl_crystal_description tetrahedron
_exptl_crystal_F_000 10688
_exptl_crystal_size_max 0.345
_exptl_crystal_size_mid 0.345
_exptl_crystal_size_min 0.339
_refine_diff_density_max 0.991
_refine_diff_density_min -0.826
_refine_diff_density_rms 0.084
_refine_ls_abs_structure_details
;
 Flack x determined using 5701 quotients [(I+)-(I-)]/[(I+)+(I-)]
 (Parsons, Flack and Wagner, Acta Cryst. B69 (2013) 249-259).
;
_refine_ls_abs_structure_Flack -0.073(7)
_refine_ls_extinction_method none
_refine_ls_goodness_of_fit_ref 1.024
_refine_ls_hydrogen_treatment constr
_refine_ls_matrix_type full
_refine_ls_number_parameters 931
_refine_ls_number_reflns 20218
_refine_ls_number_restraints 57
_refine_ls_restrained_S_all 1.023
_refine_ls_R_factor_all 0.0831
_refine_ls_R_factor_gt 0.0529
_refine_ls_shift/su_max 0.001
_refine_ls_shift/su_mean 0.000
_refine_ls_structure_factor_coef Fsqd
_refine_ls_weighting_details 'w=1/[\s^2^(Fo^2^)+(0.0575P)^2^+24.7100P] where P=(Fo^2^+2Fc^2^)/3'
_refine_ls_weighting_scheme calc
_refine_ls_wR_factor_gt 0.1214
_refine_ls_wR_factor_ref 0.1370
_reflns_Friedel_coverage 0.892
_reflns_Friedel_fraction_full 1.000
_reflns_Friedel_fraction_max 1.000
_reflns_number_gt 15220
_reflns_number_total 20218
_reflns_threshold_expression 'I > 2\s(I)'
_cod_data_source_file d1dt02016a2.cif
_cod_data_source_block 88
_cod_depositor_comments 'Adding full bibliography for 7707835--7707841.cif.'
_cod_original_cell_volume 24372.9(15)
_cod_database_code 7707836
_shelx_shelxl_version_number 2014/7
_shelx_space_group_comment
;
The symmetry employed for this shelxl refinement is uniquely defined
by the following loop, which should always be used as a source of
symmetry information in preference to the above space-group names.
They are only intended as comments.
;
_shelx_estimated_absorpt_t_max 0.595
_shelx_estimated_absorpt_t_min 0.590
_olex2_refinement_description
;
1. Twinned data refinement
 Scales: 0.8993(12)
 0.1007(12)
2. Fixed Uiso
 At 1.2 times of:
  All C(H,H) groups
 At 1.5 times of:
  All C(H,H,H) groups
3. Uiso/Uaniso restraints and constraints
C211 \\sim C231: within 2A with sigma of 0.01 and sigma for terminal atoms of
0.02
C212 \\sim C232: within 2A with sigma of 0.01 and sigma for terminal atoms of
0.02
C213 \\sim C233: within 2A with sigma of 0.01 and sigma for terminal atoms of
0.02
C214 \\sim C234: within 2A with sigma of 0.01 and sigma for terminal atoms of
0.02
C215 \\sim C235: within 2A with sigma of 0.01 and sigma for terminal atoms of
0.02
C216 \\sim C236: within 2A with sigma of 0.01 and sigma for terminal atoms of
0.02
C218 \\sim C238: within 2A with sigma of 0.01 and sigma for terminal atoms of
0.02
Uanis(C217) \\sim Ueq: with sigma of 0.01 and sigma for terminal atoms of 0.02
4. Rigid body (RIGU) restrains
 C217, C218, C219
 with sigma for 1-2 distances of 0.004 and sigma for 1-3 distances of 0.004
5. Others
 Sof(C231)=Sof(H23A)=Sof(H23B)=Sof(C232)=Sof(H23C)=Sof(H23D)=Sof(C233)=
 Sof(H23E)=Sof(H23F)=Sof(H23G)=Sof(C234)=Sof(H23H)=Sof(H23I)=Sof(C235)=
 Sof(H23J)=Sof(H23K)=Sof(C236)=Sof(H23L)=Sof(H23M)=Sof(H23N)=Sof(C237)=
 Sof(H23O)=Sof(H23P)=Sof(C238)=Sof(H23Q)=Sof(H23R)=Sof(C239)=Sof(H23S)=
 Sof(H23T)=Sof(H23U)=1-FVAR(1)
 Sof(C211)=Sof(H21A)=Sof(H21B)=Sof(C212)=Sof(H21C)=Sof(H21D)=Sof(C213)=
 Sof(H21E)=Sof(H21F)=Sof(H21G)=Sof(C214)=Sof(H21H)=Sof(H21I)=Sof(C215)=
 Sof(H21J)=Sof(H21K)=Sof(C216)=Sof(H21L)=Sof(H21M)=Sof(H21N)=Sof(C217)=
 Sof(H21O)=Sof(H21P)=Sof(C218)=Sof(H21Q)=Sof(H21R)=Sof(C219)=Sof(H21S)=
 Sof(H21T)=Sof(H21U)=FVAR(1)
6.a Secondary CH2 refined with riding coordinates:
 C111(H11A,H11B), C112(H11C,H11D), C114(H11H,H11I), C115(H11J,H11K), C117(H11O,
 H11P), C118(H11Q,H11R), C121(H12A,H12B), C122(H12C,H12D), C211(H21A,H21B),
 C212(H21C,H21D), C214(H21H,H21I), C215(H21J,H21K), C217(H21O,H21P), C218(H21Q,
 H21R), C221(H22A,H22B), C222(H22C,H22D), C231(H23A,H23B), C232(H23C,H23D),
 C234(H23H,H23I), C235(H23J,H23K), C237(H23O,H23P), C238(H23Q,H23R), C311(H31A,
 H31B), C312(H31C,H31D), C314(H31H,H31I), C315(H31J,H31K), C317(H31O,H31P),
 C318(H31Q,H31R), C321(H32A,H32B), C322(H32C,H32D), C411(H41A,H41B), C412(H41C,
 H41D), C414(H41H,H41I), C415(H41J,H41K), C417(H41O,H41P), C418(H41Q,H41R),
 C421(H42A,H42B), C422(H42C,H42D)
6.b Idealised Me refined as rotating group:
 C113(H11E,H11F,H11G), C116(H11L,H11M,H11N), C119(H11S,H11T,H11U), C123(H12E,
 H12F,H12G), C213(H21E,H21F,H21G), C216(H21L,H21M,H21N), C219(H21S,H21T,H21U),
 C223(H22E,H22F,H22G), C233(H23E,H23F,H23G), C236(H23L,H23M,H23N), C239(H23S,
 H23T,H23U), C313(H31E,H31F,H31G), C316(H31L,H31M,H31N), C319(H31S,H31T,H31U),
 C323(H32E,H32F,H32G), C413(H41E,H41F,H41G), C416(H41L,H41M,H41N), C419(H41S,
 H41T,H41U), C423(H42E,H42F,H42G)
;
_olex2_submission_special_instructions 'No special instructions were received'

loop_
_space_group_symop_operation_xyz
'x, y, z'
'-x+1/2, -y, z+1/2'
'-x, y+1/2, -z+1/2'
'x+1/2, -y+1/2, -z'
'z, x, y'
'z+1/2, -x+1/2, -y'
'-z+1/2, -x, y+1/2'
'-z, x+1/2, -y+1/2'
'y, z, x'
'-y, z+1/2, -x+1/2'
'y+1/2, -z+1/2, -x'
'-y+1/2, -z, x+1/2'

loop_
_atom_site_label
_atom_site_type_symbol
_atom_site_fract_x
_atom_site_fract_y
_atom_site_fract_z
_atom_site_U_iso_or_equiv
_atom_site_adp_type
_atom_site_occupancy
_atom_site_site_symmetry_order
_atom_site_calc_flag
_atom_site_refinement_flags_posn
_atom_site_refinement_flags_adp
_atom_site_refinement_flags_occupancy
_atom_site_disorder_assembly
_atom_site_disorder_group
Ge1 Ge 0.77410(3) 1.22590(3) 0.72590(3) 0.0204(3) Uani 1 3 d S T P . .
Co11 Co 0.71956(4) 1.27207(4) 0.67591(4) 0.0237(2) Uani 1 1 d . . . . .
Co12 Co 0.82425(3) 1.17575(3) 0.67575(3) 0.0213(3) Uani 1 3 d S T P . .
P11 P 0.67166(8) 1.30841(8) 0.62840(8) 0.0317(5) Uani 1 1 d . . . . .
P12 P 0.86839(7) 1.13161(7) 0.63161(7) 0.0256(7) Uani 1 3 d S T P . .
O12 O 0.6574(3) 1.2872(3) 0.7540(3) 0.066(2) Uani 1 1 d . . . . .
O14 O 0.7093(3) 1.1894(3) 0.6199(3) 0.060(2) Uani 1 1 d . . . . .
O16 O 0.7910(3) 1.3410(2) 0.6579(3) 0.059(2) Uani 1 1 d . . . . .
O18 O 0.7515(2) 1.1060(2) 0.6726(3) 0.0518(18) Uani 1 1 d . . . . .
C11 C 0.6838(3) 1.2812(3) 0.7238(3) 0.045(2) Uani 1 1 d . . . . .
C13 C 0.7146(3) 1.2208(3) 0.6434(3) 0.042(2) Uani 1 1 d . . . . .
C15 C 0.7639(4) 1.3119(3) 0.6654(3) 0.046(2) Uani 1 1 d . . . . .
C17 C 0.7793(3) 1.1351(3) 0.6746(3) 0.039(2) Uani 1 1 d . . . . .
C111 C 0.6118(3) 1.3084(3) 0.6464(3) 0.044(2) Uani 1 1 d . . . . .
H11A H 0.6091 1.3276 0.6745 0.053 Uiso 1 1 calc R . . . .
H11B H 0.5932 1.3233 0.6220 0.053 Uiso 1 1 calc R . . . .
C112 C 0.5920(4) 1.2632(4) 0.6561(5) 0.068(3) Uani 1 1 d . . . . .
H11C H 0.6154 1.2439 0.6717 0.081 Uiso 1 1 calc R . . . .
H11D H 0.5840 1.2480 0.6265 0.081 Uiso 1 1 calc R . . . .
C113 C 0.5484(4) 1.2653(5) 0.6866(6) 0.091(5) Uani 1 1 d . . . . .
H11E H 0.5224 1.2770 0.6684 0.136 Uiso 1 1 calc GR . . . .
H11F H 0.5540 1.2859 0.7128 0.136 Uiso 1 1 calc GR . . . .
H11G H 0.5411 1.2343 0.6981 0.136 Uiso 1 1 calc GR . . . .
C114 C 0.6689(4) 1.2823(5) 0.5694(3) 0.062(3) Uani 1 1 d . . . . .
H11H H 0.6555 1.2510 0.5722 0.075 Uiso 1 1 calc R . . . .
H11I H 0.6476 1.3009 0.5504 0.075 Uiso 1 1 calc R . . . .
C115 C 0.7143(4) 1.2784(4) 0.5442(4) 0.063(3) Uani 1 1 d . . . . .
H11J H 0.7390 1.2704 0.5663 0.076 Uiso 1 1 calc R . . . .
H11K H 0.7220 1.3085 0.5299 0.076 Uiso 1 1 calc R . . . .
C116 C 0.7112(4) 1.2415(4) 0.5071(4) 0.064(3) Uani 1 1 d . . . . .
H11L H 0.7401 1.2406 0.4896 0.096 Uiso 1 1 calc GR . . . .
H11M H 0.6857 1.2487 0.4861 0.096 Uiso 1 1 calc GR . . . .
H11N H 0.7058 1.2114 0.5215 0.096 Uiso 1 1 calc GR . . . .
C117 C 0.6845(4) 1.3678(3) 0.6146(4) 0.051(3) Uani 1 1 d . . . . .
H11O H 0.7158 1.3690 0.6011 0.061 Uiso 1 1 calc R . . . .
H11P H 0.6626 1.3781 0.5906 0.061 Uiso 1 1 calc R . . . .
C118 C 0.6825(4) 1.4004(4) 0.6529(4) 0.062(3) Uani 1 1 d . . . . .
H11Q H 0.6974 1.3861 0.6801 0.075 Uiso 1 1 calc R . . . .
H11R H 0.6498 1.4060 0.6607 0.075 Uiso 1 1 calc R . . . .
C119 C 0.7058(4) 1.4466(3) 0.6432(4) 0.052(3) Uani 1 1 d . . . . .
H11S H 0.6929 1.4601 0.6150 0.077 Uiso 1 1 calc GR . . . .
H11T H 0.7390 1.4419 0.6393 0.077 Uiso 1 1 calc GR . . . .
H11U H 0.7004 1.4676 0.6692 0.077 Uiso 1 1 calc GR . . . .
C121 C 0.8579(3) 1.1358(4) 0.5694(3) 0.047(2) Uani 1 1 d . . . . .
H12A H 0.8685 1.1665 0.5588 0.056 Uiso 1 1 calc R . . . .
H12B H 0.8772 1.1124 0.5537 0.056 Uiso 1 1 calc R . . . .
C122 C 0.8104(4) 1.1295(4) 0.5546(3) 0.055(3) Uani 1 1 d . . . . .
H12C H 0.7914 1.1547 0.5676 0.066 Uiso 1 1 calc R . . . .
H12D H 0.7987 1.1001 0.5672 0.066 Uiso 1 1 calc R . . . .
C123 C 0.8046(4) 1.1291(5) 0.5022(3) 0.065(3) Uani 1 1 d . . . . .
H12E H 0.8211 1.1026 0.4893 0.098 Uiso 1 1 calc GR . . . .
H12F H 0.8172 1.1576 0.4893 0.098 Uiso 1 1 calc GR . . . .
H12G H 0.7718 1.1268 0.4946 0.098 Uiso 1 1 calc GR . . . .
Ge2 Ge 0.72334(3) 1.22334(3) 0.27666(3) 0.0378(4) Uani 1 3 d S T P . .
Co21 Co 0.77896(4) 1.27211(4) 0.32401(5) 0.0395(3) Uani 1 1 d . . . . .
Co22 Co 0.67304(4) 1.17304(4) 0.32696(4) 0.0365(5) Uani 1 3 d S T P . .
P21 P 0.83114(10) 1.31493(10) 0.36021(12) 0.0562(8) Uani 1 1 d . . . . .
P22 P 0.62846(7) 1.12846(7) 0.37154(7) 0.0308(8) Uani 1 3 d S T P . .
O22 O 0.7088(3) 1.2876(3) 0.3932(3) 0.075(2) Uani 1 1 d . . . . .
O24 O 0.8378(4) 1.1916(3) 0.3332(3) 0.088(3) Uani 1 1 d . . . . .
O26 O 0.7878(5) 1.3368(4) 0.2469(3) 0.115(4) Uani 1 1 d . . . . .
O28 O 0.7475(3) 1.1681(3) 0.3936(3) 0.074(3) Uani 1 1 d . . . . .
C21 C 0.7351(3) 1.2812(4) 0.3656(4) 0.049(2) Uani 1 1 d . . . . .
C23 C 0.8136(4) 1.2225(4) 0.3287(4) 0.052(3) Uani 1 1 d . . . . .
C25 C 0.7836(4) 1.3094(4) 0.2763(4) 0.066(3) Uani 1 1 d . . . . .
C27 C 0.7188(4) 1.1711(4) 0.3666(4) 0.051(3) Uani 1 1 d . . . . .
C211 C 0.8591(6) 1.2869(6) 0.4134(6) 0.052(4) Uani 0.682(13) 1 d . U . A 1
H21A H 0.8786 1.2608 0.4033 0.062 Uiso 0.682(13) 1 calc R . . A 1
H21B H 0.8793 1.3098 0.4287 0.062 Uiso 0.682(13) 1 calc R . . A 1
C212 C 0.8236(6) 1.2694(8) 0.4481(6) 0.053(4) Uani 0.682(13) 1 d . U . A 1
H21C H 0.7977 1.2915 0.4507 0.063 Uiso 0.682(13) 1 calc R . . A 1
H21D H 0.8112 1.2393 0.4380 0.063 Uiso 0.682(13) 1 calc R . . A 1
C213 C 0.8459(16) 1.2649(10) 0.4906(13) 0.085(9) Uani 0.682(13) 1 d . U . A 1
H21E H 0.8776 1.2763 0.4880 0.127 Uiso 0.682(13) 1 calc GR . . A 1
H21F H 0.8464 1.2323 0.4996 0.127 Uiso 0.682(13) 1 calc GR . . A 1
H21G H 0.8294 1.2828 0.5140 0.127 Uiso 0.682(13) 1 calc GR . . A 1
C214 C 0.8819(6) 1.3297(7) 0.3278(6) 0.057(5) Uani 0.682(13) 1 d . U . A 1
H21H H 0.8729 1.3502 0.3020 0.069 Uiso 0.682(13) 1 calc R . . A 1
H21I H 0.9031 1.3472 0.3480 0.069 Uiso 0.682(13) 1 calc R . . A 1
C215 C 0.9073(6) 1.2890(8) 0.3085(7) 0.070(5) Uani 0.682(13) 1 d . U . A 1
H21J H 0.8848 1.2663 0.2963 0.085 Uiso 0.682(13) 1 calc R . . A 1
H21K H 0.9253 1.2739 0.3332 0.085 Uiso 0.682(13) 1 calc R . . A 1
C216 C 0.9409(11) 1.3047(8) 0.2683(10) 0.068(7) Uani 0.682(13) 1 d . U . A 1
H21L H 0.9228 1.3179 0.2430 0.102 Uiso 0.682(13) 1 calc GR . . A 1
H21M H 0.9583 1.2780 0.2571 0.102 Uiso 0.682(13) 1 calc GR . . A 1
H21N H 0.9624 1.3280 0.2801 0.102 Uiso 0.682(13) 1 calc GR . . A 1
C217 C 0.8124(6) 1.3711(6) 0.3873(7) 0.065(5) Uani 0.682(13) 1 d . U . A 1
H21O H 0.7978 1.3638 0.4172 0.079 Uiso 0.682(13) 1 calc R . . A 1
H21P H 0.8406 1.3892 0.3941 0.079 Uiso 0.682(13) 1 calc R . . A 1
C218 C 0.7812(17) 1.4008(17) 0.3620(10) 0.073(7) Uani 0.682(13) 1 d . U . A 1
H21Q H 0.7656 1.4218 0.3839 0.088 Uiso 0.682(13) 1 calc R . . A 1
H21R H 0.7573 1.3816 0.3471 0.088 Uiso 0.682(13) 1 calc R . . A 1
C219 C 0.8058(9) 1.4291(8) 0.3255(9) 0.092(7) Uani 0.682(13) 1 d . U . A 1
H21S H 0.8182 1.4086 0.3017 0.138 Uiso 0.682(13) 1 calc GR . . A 1
H21T H 0.8312 1.4463 0.3398 0.138 Uiso 0.682(13) 1 calc GR . . A 1
H21U H 0.7840 1.4508 0.3115 0.138 Uiso 0.682(13) 1 calc GR . . A 1
C221 C 0.5883(4) 1.0899(4) 0.3417(4) 0.055(3) Uani 1 1 d . . . . .
H22A H 0.6065 1.0693 0.3214 0.066 Uiso 1 1 calc R . . . .
H22B H 0.5732 1.0702 0.3652 0.066 Uiso 1 1 calc R . . . .
C222 C 0.5520(4) 1.1113(4) 0.3137(4) 0.059(3) Uani 1 1 d . . . . .
H22C H 0.5668 1.1279 0.2877 0.070 Uiso 1 1 calc R . . . .
H22D H 0.5358 1.1345 0.3328 0.070 Uiso 1 1 calc R . . . .
C223 C 0.5170(4) 1.0785(5) 0.2945(4) 0.069(3) Uani 1 1 d . . . . .
H22E H 0.5322 1.0572 0.2730 0.104 Uiso 1 1 calc GR . . . .
H22F H 0.4931 1.0958 0.2781 0.104 Uiso 1 1 calc GR . . . .
H22G H 0.5030 1.0610 0.3197 0.104 Uiso 1 1 calc GR . . . .
C231 C 0.8364(15) 1.3132(14) 0.4151(12) 0.062(7) Uani 0.318(13) 1 d . U . A 2
H23A H 0.8625 1.3334 0.4238 0.074 Uiso 0.318(13) 1 calc R . . A 2
H23B H 0.8082 1.3268 0.4288 0.074 Uiso 0.318(13) 1 calc R . . A 2
C232 C 0.8440(14) 1.2673(17) 0.4370(15) 0.055(7) Uani 0.318(13) 1 d . U . A 2
H23C H 0.8731 1.2566 0.4226 0.065 Uiso 0.318(13) 1 calc R . . A 2
H23D H 0.8195 1.2480 0.4232 0.065 Uiso 0.318(13) 1 calc R . . A 2
C233 C 0.848(3) 1.2477(19) 0.490(3) 0.063(12) Uani 0.318(13) 1 d . U . A 2
H23E H 0.8670 1.2198 0.4902 0.095 Uiso 0.318(13) 1 calc GR . . A 2
H23F H 0.8169 1.2402 0.5014 0.095 Uiso 0.318(13) 1 calc GR . . A 2
H23G H 0.8619 1.2712 0.5097 0.095 Uiso 0.318(13) 1 calc GR . . A 2
C234 C 0.8884(14) 1.3044(18) 0.3413(15) 0.064(8) Uani 0.318(13) 1 d . U . A 2
H23H H 0.9084 1.3292 0.3535 0.076 Uiso 0.318(13) 1 calc R . . A 2
H23I H 0.8990 1.2750 0.3550 0.076 Uiso 0.318(13) 1 calc R . . A 2
C235 C 0.8959(15) 1.3014(17) 0.2818(15) 0.072(8) Uani 0.318(13) 1 d . U . A 2
H23J H 0.8712 1.2821 0.2682 0.087 Uiso 0.318(13) 1 calc R . . A 2
H23K H 0.8934 1.3327 0.2684 0.087 Uiso 0.318(13) 1 calc R . . A 2
C236 C 0.941(3) 1.282(2) 0.270(3) 0.086(14) Uani 0.318(13) 1 d . U . A 2
H23L H 0.9371 1.2573 0.2472 0.129 Uiso 0.318(13) 1 calc GR . . A 2
H23M H 0.9551 1.2688 0.2982 0.129 Uiso 0.318(13) 1 calc GR . . A 2
H23N H 0.9610 1.3060 0.2578 0.129 Uiso 0.318(13) 1 calc GR . . A 2
C237 C 0.8247(15) 1.3793(13) 0.3364(19) 0.089(16) Uani 0.318(13) 1 d . . . A 2
H23O H 0.8493 1.3987 0.3500 0.107 Uiso 0.318(13) 1 calc R . . A 2
H23P H 0.8292 1.3791 0.3025 0.107 Uiso 0.318(13) 1 calc R . . A 2
C238 C 0.780(4) 1.400(4) 0.347(3) 0.076(10) Uani 0.318(13) 1 d . U . A 2
H23Q H 0.7552 1.3809 0.3330 0.092 Uiso 0.318(13) 1 calc R . . A 2
H23R H 0.7752 1.4000 0.3807 0.092 Uiso 0.318(13) 1 calc R . . A 2
C239 C 0.777(2) 1.4467(16) 0.330(2) 0.10(2) Uani 0.318(13) 1 d . . . A 2
H23S H 0.8015 1.4522 0.3073 0.157 Uiso 0.318(13) 1 calc GR . . A 2
H23T H 0.7793 1.4684 0.3552 0.157 Uiso 0.318(13) 1 calc GR . . A 2
H23U H 0.7467 1.4509 0.3143 0.157 Uiso 0.318(13) 1 calc GR . . A 2
Ge3 Ge 0.97376(2) 1.52624(2) 0.47376(2) 0.0193(3) Uani 1 3 d S T P . .
Co31 Co 0.92403(3) 1.47648(3) 0.52566(3) 0.0219(2) Uani 1 1 d . . . . .
Co32 Co 0.92338(3) 1.57662(3) 0.42338(3) 0.0224(4) Uani 1 3 d S T P . .
P31 P 0.88177(7) 1.43264(7) 0.57168(7) 0.0260(4) Uani 1 1 d . . . . .
P32 P 0.87924(7) 1.62076(7) 0.37924(7) 0.0228(7) Uani 1 3 d S T P . .
O32 O 0.8593(2) 1.5534(2) 0.5345(2) 0.0460(17) Uani 1 1 d . . . . .
O34 O 0.9140(2) 1.4096(2) 0.4514(2) 0.0442(16) Uani 1 1 d . . . . .
O36 O 1.0008(2) 1.4685(2) 0.5899(2) 0.0365(14) Uani 1 1 d . . . . .
O38 O 0.9217(2) 1.6458(2) 0.4967(2) 0.0467(17) Uani 1 1 d . . . . .
C31 C 0.8855(3) 1.5246(3) 0.5301(3) 0.0322(18) Uani 1 1 d . . . . .
C33 C 0.9188(3) 1.4372(3) 0.4788(3) 0.0279(17) Uani 1 1 d . . . . .
C35 C 0.9716(3) 1.4729(3) 0.5629(3) 0.0259(16) Uani 1 1 d . . . . .
C37 C 0.9232(3) 1.6177(3) 0.4693(3) 0.0345(19) Uani 1 1 d . . . . .
C311 C 0.8890(3) 1.4440(3) 0.6334(3) 0.042(2) Uani 1 1 d . . . . .
H31A H 0.8662 1.4254 0.6507 0.050 Uiso 1 1 calc R . . . .
H31B H 0.9202 1.4336 0.6428 0.050 Uiso 1 1 calc R . . . .
C312 C 0.8832(4) 1.4955(4) 0.6472(3) 0.053(3) Uani 1 1 d . . . . .
H31C H 0.8971 1.5152 0.6230 0.064 Uiso 1 1 calc R . . . .
H31D H 0.8499 1.5029 0.6490 0.064 Uiso 1 1 calc R . . . .
C313 C 0.9051(5) 1.5058(5) 0.6919(4) 0.082(4) Uani 1 1 d . . . . .
H31E H 0.9026 1.5389 0.6982 0.123 Uiso 1 1 calc GR . . . .
H31F H 0.9377 1.4969 0.6908 0.123 Uiso 1 1 calc GR . . . .
H31G H 0.8895 1.4885 0.7163 0.123 Uiso 1 1 calc GR . . . .
C314 C 0.8940(3) 1.3709(3) 0.5682(4) 0.049(3) Uani 1 1 d . . . . .
H31H H 0.8735 1.3547 0.5902 0.059 Uiso 1 1 calc R . . . .
H31I H 0.8858 1.3601 0.5369 0.059 Uiso 1 1 calc R . . . .
C315 C 0.9428(3) 1.3566(3) 0.5781(4) 0.049(3) Uani 1 1 d . . . . .
H31J H 0.9634 1.3716 0.5553 0.059 Uiso 1 1 calc R . . . .
H31K H 0.9515 1.3682 0.6090 0.059 Uiso 1 1 calc R . . . .
C316 C 0.9509(4) 1.3069(4) 0.5768(5) 0.074(4) Uani 1 1 d . . . . .
H31L H 0.9820 1.3003 0.5883 0.111 Uiso 1 1 calc GR . . . .
H31M H 0.9481 1.2959 0.5449 0.111 Uiso 1 1 calc GR . . . .
H31N H 0.9281 1.2913 0.5961 0.111 Uiso 1 1 calc GR . . . .
C317 C 0.8198(3) 1.4351(4) 0.5624(3) 0.047(2) Uani 1 1 d . . . . .
H31O H 0.8049 1.4121 0.5828 0.057 Uiso 1 1 calc R . . . .
H31P H 0.8087 1.4660 0.5719 0.057 Uiso 1 1 calc R . . . .
C318 C 0.8044(3) 1.4264(4) 0.5139(4) 0.054(3) Uani 1 1 d . . . . .
H31Q H 0.8187 1.4499 0.4937 0.065 Uiso 1 1 calc R . . . .
H31R H 0.8162 1.3959 0.5041 0.065 Uiso 1 1 calc R . . . .
C319 C 0.7536(3) 1.4273(6) 0.5061(4) 0.078(4) Uani 1 1 d . . . . .
H31S H 0.7421 1.4588 0.5103 0.117 Uiso 1 1 calc GR . . . .
H31T H 0.7385 1.4068 0.5283 0.117 Uiso 1 1 calc GR . . . .
H31U H 0.7469 1.4168 0.4747 0.117 Uiso 1 1 calc GR . . . .
C321 C 0.8199(3) 1.6295(3) 0.3987(3) 0.037(2) Uani 1 1 d . . . . .
H32A H 0.8048 1.6514 0.3773 0.045 Uiso 1 1 calc R . . . .
H32B H 0.8033 1.5997 0.3959 0.045 Uiso 1 1 calc R . . . .
C322 C 0.8134(3) 1.6470(4) 0.4469(3) 0.047(2) Uani 1 1 d . . . . .
H32C H 0.8341 1.6737 0.4519 0.056 Uiso 1 1 calc R . . . .
H32D H 0.8225 1.6225 0.4689 0.056 Uiso 1 1 calc R . . . .
C323 C 0.7640(4) 1.6617(5) 0.4572(4) 0.064(3) Uani 1 1 d . . . . .
H32E H 0.7537 1.6839 0.4339 0.095 Uiso 1 1 calc GR . . . .
H32F H 0.7626 1.6760 0.4878 0.095 Uiso 1 1 calc GR . . . .
H32G H 0.7438 1.6346 0.4565 0.095 Uiso 1 1 calc GR . . . .
Ge4 Ge 0.52049(2) 1.52049(2) 0.52049(2) 0.0193(3) Uani 1 3 d S T P . .
Co41 Co 0.56836(3) 1.48486(3) 0.45729(3) 0.0219(2) Uani 1 1 d . . . . .
Co42 Co 0.57043(3) 1.57043(3) 0.57043(3) 0.0242(4) Uani 1 3 d S T P . .
P41 P 0.60790(7) 1.45295(7) 0.40073(7) 0.0265(4) Uani 1 1 d . . . . .
P42 P 0.61445(7) 1.61445(7) 0.61445(7) 0.0292(8) Uani 1 3 d S T P . .
O42 O 0.5598(2) 1.5693(2) 0.4026(2) 0.0396(14) Uani 1 1 d . . . . .
O44 O 0.50091(19) 1.4111(2) 0.4498(2) 0.0325(13) Uani 1 1 d . . . . .
O46 O 0.64489(19) 1.4745(2) 0.5216(2) 0.0419(15) Uani 1 1 d . . . . .
O48 O 0.6234(2) 1.5971(2) 0.4893(2) 0.0375(14) Uani 1 1 d . . . . .
C41 C 0.5628(3) 1.5373(3) 0.4263(3) 0.0278(17) Uani 1 1 d . . . . .
C43 C 0.5259(2) 1.4416(3) 0.4538(2) 0.0240(16) Uani 1 1 d . . . . .
C45 C 0.6141(3) 1.4787(3) 0.4978(3) 0.0297(18) Uani 1 1 d . . . . .
C47 C 0.6010(3) 1.5860(3) 0.5199(3) 0.0277(17) Uani 1 1 d . . . . .
C411 C 0.5870(3) 1.4678(3) 0.3424(3) 0.039(2) Uani 1 1 d . . . . .
H41A H 0.5930 1.5009 0.3367 0.046 Uiso 1 1 calc R . . . .
H41B H 0.6049 1.4499 0.3194 0.046 Uiso 1 1 calc R . . . .
C412 C 0.5364(3) 1.4585(4) 0.3351(3) 0.048(2) Uani 1 1 d . . . . .
H41C H 0.5187 1.4732 0.3603 0.057 Uiso 1 1 calc R . . . .
H41D H 0.5310 1.4248 0.3370 0.057 Uiso 1 1 calc R . . . .
C413 C 0.5183(4) 1.4758(5) 0.2895(4) 0.070(3) Uani 1 1 d . . . . .
H41E H 0.5204 1.5095 0.2887 0.104 Uiso 1 1 calc GR . . . .
H41F H 0.4860 1.4664 0.2859 0.104 Uiso 1 1 calc GR . . . .
H41G H 0.5367 1.4627 0.2644 0.104 Uiso 1 1 calc GR . . . .
C414 C 0.6690(3) 1.4674(3) 0.3987(3) 0.041(2) Uani 1 1 d . . . . .
H41H H 0.6848 1.4515 0.4244 0.049 Uiso 1 1 calc R . . . .
H41I H 0.6821 1.4555 0.3695 0.049 Uiso 1 1 calc R . . . .
C415 C 0.6789(3) 1.5186(4) 0.4020(4) 0.055(3) Uani 1 1 d . . . . .
H41J H 0.6652 1.5306 0.4308 0.066 Uiso 1 1 calc R . . . .
H41K H 0.6637 1.5344 0.3758 0.066 Uiso 1 1 calc R . . . .
C416 C 0.7303(4) 1.5304(5) 0.4014(7) 0.118(7) Uani 1 1 d . . . . .
H41L H 0.7445 1.5202 0.4304 0.177 Uiso 1 1 calc GR . . . .
H41M H 0.7341 1.5638 0.3981 0.177 Uiso 1 1 calc GR . . . .
H41N H 0.7452 1.5146 0.3755 0.177 Uiso 1 1 calc GR . . . .
C417 C 0.6087(3) 1.3899(3) 0.3999(3) 0.0349(19) Uani 1 1 d . . . . .
H41O H 0.5772 1.3788 0.3926 0.042 Uiso 1 1 calc R . . . .
H41P H 0.6293 1.3797 0.3746 0.042 Uiso 1 1 calc R . . . .
C418 C 0.6244(4) 1.3669(3) 0.4445(3) 0.046(2) Uani 1 1 d . . . . .
H41Q H 0.6584 1.3696 0.4471 0.056 Uiso 1 1 calc R . . . .
H41R H 0.6106 1.3834 0.4710 0.056 Uiso 1 1 calc R . . . .
C419 C 0.6113(4) 1.3173(4) 0.4468(4) 0.064(3) Uani 1 1 d . . . . .
H41S H 0.6219 1.3016 0.4188 0.097 Uiso 1 1 calc GR . . . .
H41T H 0.5777 1.3147 0.4492 0.097 Uiso 1 1 calc GR . . . .
H41U H 0.6257 1.3031 0.4738 0.097 Uiso 1 1 calc GR . . . .
C421 C 0.6175(3) 1.5969(3) 0.6756(3) 0.046(2) Uani 1 1 d . . . . .
H42A H 0.6362 1.5683 0.6777 0.055 Uiso 1 1 calc R . . . .
H42B H 0.6340 1.6212 0.6930 0.055 Uiso 1 1 calc R . . . .
C422 C 0.5720(4) 1.5884(4) 0.6982(3) 0.053(3) Uani 1 1 d . . . . .
H42C H 0.5552 1.6181 0.7004 0.064 Uiso 1 1 calc R . . . .
H42D H 0.5536 1.5677 0.6782 0.064 Uiso 1 1 calc R . . . .
C423 C 0.5746(5) 1.5676(5) 0.7453(4) 0.082(4) Uani 1 1 d . . . . .
H42E H 0.5935 1.5873 0.7653 0.124 Uiso 1 1 calc GR . . . .
H42F H 0.5885 1.5369 0.7433 0.124 Uiso 1 1 calc GR . . . .
H42G H 0.5434 1.5651 0.7582 0.124 Uiso 1 1 calc GR . . . .

loop_
_atom_site_aniso_label
_atom_site_aniso_U_11
_atom_site_aniso_U_22
_atom_site_aniso_U_33
_atom_site_aniso_U_23
_atom_site_aniso_U_13
_atom_site_aniso_U_12
Ge1 0.0204(3) 0.0204(3) 0.0204(3) -0.0023(3) 0.0023(3) 0.0023(3)
Co11 0.0240(5) 0.0240(5) 0.0232(5) -0.0003(4) -0.0016(4) 0.0048(4)
Co12 0.0213(3) 0.0213(3) 0.0213(3) -0.0033(4) 0.0033(4) 0.0033(4)
P11 0.0279(11) 0.0347(12) 0.0324(12) 0.0052(9) -0.0059(9) 0.0043(9)
P12 0.0256(7) 0.0256(7) 0.0256(7) -0.0047(8) 0.0047(8) 0.0047(8)
O12 0.059(5) 0.083(6) 0.055(5) -0.004(4) 0.019(4) 0.021(4)
O14 0.069(5) 0.053(5) 0.056(5) -0.013(4) -0.017(4) 0.009(4)
O16 0.051(4) 0.045(4) 0.081(6) 0.013(4) 0.006(4) -0.011(4)
O18 0.052(4) 0.039(4) 0.065(5) -0.011(3) 0.007(4) -0.005(3)
C11 0.044(6) 0.046(6) 0.045(6) -0.003(5) -0.003(5) 0.009(4)
C13 0.043(5) 0.047(6) 0.035(5) 0.001(4) -0.007(4) 0.004(4)
C15 0.051(6) 0.044(6) 0.042(5) 0.006(4) -0.007(5) 0.009(5)
C17 0.040(5) 0.037(5) 0.040(5) -0.010(4) 0.006(4) 0.010(4)
C111 0.035(5) 0.054(6) 0.044(6) 0.008(5) -0.005(4) 0.013(4)
C112 0.047(7) 0.069(8) 0.088(9) 0.002(7) -0.016(6) -0.001(6)
C113 0.053(8) 0.089(10) 0.130(13) 0.046(10) 0.024(8) 0.004(7)
C114 0.041(6) 0.117(10) 0.029(5) 0.008(6) -0.008(4) 0.021(6)
C115 0.068(8) 0.082(9) 0.040(6) 0.005(6) -0.004(5) 0.005(7)
C116 0.066(8) 0.083(9) 0.043(6) -0.017(6) -0.009(6) 0.013(7)
C117 0.056(7) 0.040(6) 0.057(6) 0.009(5) -0.011(5) 0.009(5)
C118 0.069(8) 0.055(7) 0.063(7) 0.013(6) 0.007(6) 0.019(6)
C119 0.049(6) 0.042(6) 0.064(7) 0.003(5) 0.007(5) 0.008(5)
C121 0.042(6) 0.055(6) 0.043(6) -0.013(5) 0.008(5) 0.007(5)
C122 0.061(7) 0.065(7) 0.040(6) -0.017(5) -0.002(5) 0.006(6)
C123 0.050(7) 0.109(10) 0.038(6) 0.002(6) -0.004(5) -0.004(7)
Ge2 0.0378(4) 0.0378(4) 0.0378(4) -0.0004(4) -0.0004(4) 0.0004(4)
Co21 0.0359(7) 0.0376(7) 0.0449(7) 0.0042(6) -0.0018(6) -0.0035(5)
Co22 0.0365(5) 0.0365(5) 0.0365(5) 0.0041(5) 0.0041(5) -0.0041(5)
P21 0.0448(16) 0.0471(16) 0.077(2) -0.0036(14) 0.0003(15) -0.0141(13)
P22 0.0308(8) 0.0308(8) 0.0308(8) 0.0028(9) 0.0028(9) -0.0028(9)
O22 0.070(6) 0.101(7) 0.054(5) -0.004(5) 0.018(4) -0.005(5)
O24 0.104(7) 0.078(6) 0.082(7) -0.001(5) -0.033(6) 0.039(6)
O26 0.170(11) 0.107(8) 0.069(6) 0.036(6) -0.004(7) -0.032(8)
O28 0.063(5) 0.084(6) 0.075(6) 0.020(5) -0.023(5) -0.033(5)
C21 0.039(6) 0.059(7) 0.047(6) 0.005(5) 0.004(5) -0.007(5)
C23 0.050(6) 0.042(6) 0.065(7) -0.005(5) -0.014(5) 0.002(5)
C25 0.073(8) 0.068(8) 0.057(7) 0.002(6) 0.004(6) -0.024(6)
C27 0.049(6) 0.040(6) 0.064(7) 0.007(5) -0.001(5) -0.016(5)
C211 0.058(11) 0.056(11) 0.042(8) 0.014(8) -0.015(8) 0.000(8)
C212 0.023(9) 0.082(10) 0.053(11) 0.008(9) -0.006(8) -0.011(10)
C213 0.092(15) 0.10(3) 0.067(12) -0.015(19) -0.022(11) -0.01(2)
C214 0.032(8) 0.096(16) 0.043(10) 0.019(9) -0.004(7) -0.029(10)
C215 0.052(10) 0.097(15) 0.062(13) 0.018(11) 0.007(9) -0.003(10)
C216 0.064(11) 0.081(18) 0.060(11) -0.011(15) 0.019(9) -0.027(16)
C217 0.064(9) 0.055(8) 0.077(9) -0.002(7) -0.004(8) -0.008(7)
C218 0.080(10) 0.054(9) 0.086(17) 0.001(13) -0.005(13) 0.002(7)
C219 0.118(18) 0.057(12) 0.101(15) 0.012(11) 0.000(13) -0.013(12)
C221 0.054(7) 0.054(7) 0.058(7) 0.009(5) 0.000(5) -0.004(5)
C222 0.050(6) 0.067(7) 0.058(7) 0.003(6) -0.017(5) -0.007(5)
C223 0.055(7) 0.094(9) 0.058(7) 0.000(7) -0.013(6) -0.026(7)
C231 0.071(16) 0.069(16) 0.046(12) 0.005(13) -0.014(13) -0.012(12)
C232 0.029(15) 0.085(14) 0.049(16) 0.007(13) -0.001(14) -0.011(16)
C233 0.08(2) 0.04(3) 0.062(19) 0.04(2) -0.012(18) 0.00(2)
C234 0.032(12) 0.10(2) 0.055(15) 0.012(14) 0.000(12) -0.031(15)
C235 0.061(15) 0.101(18) 0.055(17) 0.024(15) 0.022(14) -0.002(14)
C236 0.07(2) 0.10(3) 0.09(2) 0.01(3) -0.005(19) -0.02(3)
C237 0.08(3) 0.04(2) 0.14(4) 0.01(2) 0.05(3) -0.01(2)
C238 0.083(14) 0.057(13) 0.09(2) 0.01(2) 0.00(2) 0.002(13)
C239 0.10(4) 0.05(3) 0.16(6) -0.01(3) 0.05(4) 0.03(3)
Ge3 0.0193(3) 0.0193(3) 0.0193(3) 0.0004(3) -0.0004(3) 0.0004(3)
Co31 0.0208(5) 0.0231(5) 0.0220(5) 0.0033(4) 0.0009(4) 0.0000(4)
Co32 0.0224(4) 0.0224(4) 0.0224(4) 0.0030(4) -0.0030(4) 0.0030(4)
P31 0.0242(10) 0.0276(10) 0.0263(10) 0.0045(8) 0.0017(8) -0.0020(8)
P32 0.0228(7) 0.0228(7) 0.0228(7) 0.0016(8) -0.0016(8) 0.0016(8)
O32 0.037(4) 0.043(4) 0.059(4) 0.011(3) 0.014(3) 0.015(3)
O34 0.048(4) 0.049(4) 0.036(4) -0.009(3) 0.002(3) -0.013(3)
O36 0.034(3) 0.043(4) 0.033(3) 0.010(3) -0.008(3) -0.004(3)
O38 0.048(4) 0.045(4) 0.047(4) -0.021(3) -0.019(3) 0.018(3)
C31 0.033(4) 0.033(4) 0.031(4) 0.010(4) 0.007(3) 0.000(4)
C33 0.020(4) 0.034(4) 0.029(4) 0.000(4) 0.006(3) -0.008(3)
C35 0.026(4) 0.026(4) 0.026(4) 0.003(3) -0.001(3) -0.005(3)
C37 0.031(4) 0.032(4) 0.041(5) 0.005(4) -0.013(4) 0.008(4)
C311 0.044(5) 0.054(6) 0.027(5) 0.006(4) 0.000(4) -0.011(5)
C312 0.067(7) 0.056(7) 0.037(5) -0.008(5) 0.009(5) 0.008(5)
C313 0.106(11) 0.084(10) 0.056(8) -0.015(7) -0.011(8) 0.007(8)
C314 0.045(6) 0.036(5) 0.067(7) 0.005(5) 0.009(5) -0.003(4)
C315 0.043(6) 0.037(5) 0.068(7) 0.002(5) 0.008(5) 0.002(4)
C316 0.051(7) 0.040(6) 0.131(12) 0.011(7) -0.003(7) 0.010(5)
C317 0.025(4) 0.067(7) 0.050(6) 0.018(5) 0.002(4) -0.003(5)
C318 0.035(5) 0.077(8) 0.050(6) 0.011(6) -0.004(5) -0.014(5)
C319 0.036(6) 0.139(14) 0.058(8) 0.024(8) -0.009(5) -0.011(7)
C321 0.025(4) 0.047(5) 0.040(5) 0.003(4) -0.001(4) 0.009(4)
C322 0.031(5) 0.069(7) 0.041(6) -0.003(5) -0.001(4) 0.015(5)
C323 0.048(6) 0.092(9) 0.051(7) -0.020(6) 0.003(5) 0.012(6)
Ge4 0.0193(3) 0.0193(3) 0.0193(3) -0.0011(3) -0.0011(3) -0.0011(3)
Co41 0.0201(5) 0.0226(5) 0.0229(5) -0.0027(4) 0.0012(4) -0.0002(4)
Co42 0.0242(4) 0.0242(4) 0.0242(4) -0.0030(4) -0.0030(4) -0.0030(4)
P41 0.0244(10) 0.0299(11) 0.0252(10) -0.0024(8) 0.0049(8) -0.0002(8)
P42 0.0292(8) 0.0292(8) 0.0292(8) -0.0046(8) -0.0046(8) -0.0046(8)
O42 0.045(4) 0.033(3) 0.041(3) 0.010(3) 0.006(3) 0.005(3)
O44 0.028(3) 0.034(3) 0.035(3) -0.007(3) 0.003(2) -0.011(3)
O46 0.024(3) 0.058(4) 0.043(4) -0.006(3) -0.012(3) 0.010(3)
O48 0.041(4) 0.038(3) 0.033(3) -0.001(3) 0.004(3) -0.009(3)
C41 0.024(4) 0.029(4) 0.030(4) -0.002(3) 0.007(3) 0.002(3)
C43 0.019(4) 0.033(4) 0.020(4) -0.006(3) 0.005(3) 0.002(3)
C45 0.032(4) 0.029(4) 0.029(4) -0.002(3) 0.006(3) -0.001(3)
C47 0.030(4) 0.026(4) 0.027(4) -0.005(3) -0.004(3) -0.007(3)
C411 0.047(5) 0.049(6) 0.020(4) -0.003(4) 0.007(4) 0.004(4)
C412 0.045(6) 0.072(7) 0.026(5) 0.004(4) -0.004(4) 0.000(5)
C413 0.065(8) 0.101(10) 0.044(6) 0.011(6) -0.016(6) 0.014(7)
C414 0.031(5) 0.046(6) 0.045(5) -0.006(4) 0.009(4) -0.004(4)
C415 0.034(5) 0.056(6) 0.074(7) -0.002(6) 0.017(5) -0.015(5)
C416 0.049(8) 0.092(11) 0.21(2) -0.014(13) 0.030(10) -0.031(8)
C417 0.031(5) 0.034(5) 0.039(5) -0.008(4) -0.001(4) 0.003(4)
C418 0.055(6) 0.028(5) 0.056(6) -0.003(4) -0.007(5) 0.008(4)
C419 0.081(9) 0.042(6) 0.070(8) 0.008(6) -0.016(7) 0.002(6)
C421 0.057(6) 0.052(6) 0.029(5) -0.004(4) -0.016(4) -0.009(5)
C422 0.049(6) 0.080(8) 0.032(5) 0.005(5) -0.005(5) -0.007(6)
C423 0.083(9) 0.113(12) 0.052(7) 0.007(7) 0.004(7) -0.026(9)

loop_
_atom_type_symbol
_atom_type_description
_atom_type_scat_dispersion_real
_atom_type_scat_dispersion_imag
_atom_type_scat_source
C C 0.0033 0.0016 'International Tables Vol C Tables 4.2.6.8 and 6.1.1.4'
H H 0.0000 0.0000 'International Tables Vol C Tables 4.2.6.8 and 6.1.1.4'
Co Co 0.3494 0.9721 'International Tables Vol C Tables 4.2.6.8 and 6.1.1.4'
Ge Ge 0.1547 1.8001 'International Tables Vol C Tables 4.2.6.8 and 6.1.1.4'
O O 0.0106 0.0060 'International Tables Vol C Tables 4.2.6.8 and 6.1.1.4'
P P 0.1023 0.0942 'International Tables Vol C Tables 4.2.6.8 and 6.1.1.4'

loop_
_geom_angle_atom_site_label_1
_geom_angle_atom_site_label_2
_geom_angle_atom_site_label_3
_geom_angle
_geom_angle_site_symmetry_1
_geom_angle_site_symmetry_3
_geom_angle_publ_flag
Co11 Ge1 Co11 109.32(3) . 7_674 ?
Co11 Ge1 Co11 109.32(3) 7_674 10_756 ?
Co11 Ge1 Co11 109.32(3) . 10_756 ?
Co12 Ge1 Co11 109.63(3) . 10_756 ?
Co12 Ge1 Co11 109.62(3) . . ?
Co12 Ge1 Co11 109.63(3) . 7_674 ?
P11 Co11 Ge1 175.84(8) . . ?
C11 Co11 Ge1 89.7(3) . . ?
C11 Co11 P11 92.9(3) . . ?
C11 Co11 C13 120.1(5) . . ?
C11 Co11 C15 118.2(5) . . ?
C13 Co11 Ge1 85.0(3) . . ?
C13 Co11 P11 90.9(3) . . ?
C15 Co11 Ge1 89.4(3) . . ?
C15 Co11 P11 92.2(3) . . ?
C15 Co11 C13 121.4(5) . . ?
P12 Co12 Ge1 180.00(12) . . ?
C17 Co12 Ge1 88.3(3) 7_674 . ?
C17 Co12 Ge1 88.3(3) 10_756 . ?
C17 Co12 Ge1 88.2(3) . . ?
C17 Co12 P12 91.7(3) 7_674 . ?
C17 Co12 P12 91.7(3) 10_756 . ?
C17 Co12 P12 91.8(3) . . ?
C17 Co12 C17 119.91(3) 10_756 7_674 ?
C17 Co12 C17 119.90(3) 10_756 . ?
C17 Co12 C17 119.91(3) 7_674 . ?
C111 P11 Co11 114.8(3) . . ?
C111 P11 C114 102.9(5) . . ?
C114 P11 Co11 113.6(4) . . ?
C117 P11 Co11 117.4(4) . . ?
C117 P11 C111 105.2(5) . . ?
C117 P11 C114 101.1(6) . . ?
C121 P12 Co12 115.8(3) 10_756 . ?
C121 P12 Co12 115.8(3) 7_674 . ?
C121 P12 Co12 115.8(3) . . ?
C121 P12 C121 102.5(4) . 10_756 ?
C121 P12 C121 102.5(4) 7_674 10_756 ?
C121 P12 C121 102.5(4) . 7_674 ?
O12 C11 Co11 175.7(9) . . ?
O14 C13 Co11 174.8(9) . . ?
O16 C15 Co11 174.8(9) . . ?
O18 C17 Co12 175.4(8) . . ?
C112 C111 P11 115.7(8) . . ?
C111 C112 C113 113.4(11) . . ?
C115 C114 P11 115.9(8) . . ?
C114 C115 C116 110.2(10) . . ?
C118 C117 P11 116.2(8) . . ?
C117 C118 C119 114.4(10) . . ?
C122 C121 P12 116.1(7) . . ?
C121 C122 C123 113.6(9) . . ?
Co21 Ge2 Co21 106.80(5) . 8_656 ?
Co21 Ge2 Co21 106.80(5) 11_466 8_656 ?
Co21 Ge2 Co21 106.80(5) . 11_466 ?
Co22 Ge2 Co21 112.03(4) . 8_656 ?
Co22 Ge2 Co21 112.03(4) . 11_466 ?
Co22 Ge2 Co21 112.03(4) . . ?
P21 Co21 Ge2 175.30(11) . . ?
C21 Co21 Ge2 89.7(3) . . ?
C21 Co21 P21 94.8(4) . . ?
C23 Co21 Ge2 87.1(3) . . ?
C23 Co21 P21 91.8(3) . . ?
C23 Co21 C21 118.6(5) . . ?
C25 Co21 Ge2 88.0(4) . . ?
C25 Co21 P21 88.7(4) . . ?
C25 Co21 C21 119.9(6) . . ?
C25 Co21 C23 121.2(6) . . ?
P22 Co22 Ge2 180.00(7) . . ?
C27 Co22 Ge2 87.7(3) 11_466 . ?
C27 Co22 Ge2 87.7(3) 8_656 . ?
C27 Co22 Ge2 87.7(3) . . ?
C27 Co22 P22 92.3(3) 8_656 . ?
C27 Co22 P22 92.3(3) 11_466 . ?
C27 Co22 P22 92.3(3) . . ?
C27 Co22 C27 119.84(5) 8_656 11_466 ?
C27 Co22 C27 119.84(5) . 8_656 ?
C27 Co22 C27 119.85(4) . 11_466 ?
C211 P21 Co21 115.5(6) . . ?
C214 P21 Co21 116.4(6) . . ?
C214 P21 C211 100.1(8) . . ?
C214 P21 C217 104.3(9) . . ?
C217 P21 Co21 118.9(6) . . ?
C217 P21 C211 98.7(8) . . ?
C231 P21 Co21 121.2(14) . . ?
C231 P21 C234 102(2) . . ?
C231 P21 C237 112(2) . . ?
C234 P21 Co21 113.3(15) . . ?
C234 P21 C237 98(2) . . ?
C237 P21 Co21 107.2(16) . . ?
C221 P22 Co22 116.6(4) 11_466 . ?
C221 P22 Co22 116.6(4) . . ?
C221 P22 Co22 116.6(4) 8_656 . ?
C221 P22 C221 101.5(4) 11_466 8_656 ?
C221 P22 C221 101.5(4) . 8_656 ?
C221 P22 C221 101.5(4) . 11_466 ?
O22 C21 Co21 176.9(10) . . ?
O24 C23 Co21 176.2(10) . . ?
O26 C25 Co21 174.7(12) . . ?
O28 C27 Co22 176.6(9) . . ?
C212 C211 P21 112.7(12) . . ?
C213 C212 C211 108(2) . . ?
C215 C214 P21 114.1(14) . . ?
C214 C215 C216 110.5(19) . . ?
C218 C217 P21 119(2) . . ?
C217 C218 C219 112(3) . . ?
C222 C221 P22 117.2(8) . . ?
C221 C222 C223 114.9(10) . . ?
C232 C231 P21 118(3) . . ?
C231 C232 C233 136(4) . . ?
C235 C234 P21 116(3) . . ?
C236 C235 C234 111(5) . . ?
C238 C237 P21 113(5) . . ?
C239 C238 C237 112(8) . . ?
Co31 Ge3 Co31 108.89(4) 6_577 12_774 ?
Co31 Ge3 Co31 108.89(4) . 12_774 ?
Co31 Ge3 Co31 108.88(4) . 6_577 ?
Co32 Ge3 Co31 110.05(3) . 6_577 ?
Co32 Ge3 Co31 110.05(3) . 12_774 ?
Co32 Ge3 Co31 110.05(3) . . ?
P31 Co31 Ge3 178.93(8) . . ?
C31 Co31 Ge3 87.4(3) . . ?
C31 Co31 P31 93.4(3) . . ?
C33 Co31 Ge3 87.7(2) . . ?
C33 Co31 P31 92.6(2) . . ?
C33 Co31 C31 120.0(4) . . ?
C35 Co31 Ge3 87.3(2) . . ?
C35 Co31 P31 91.7(2) . . ?
C35 Co31 C31 119.4(4) . . ?
C35 Co31 C33 120.0(4) . . ?
P32 Co32 Ge3 180.00(6) . . ?
C37 Co32 Ge3 87.5(3) 12_774 . ?
C37 Co32 Ge3 87.5(3) 6_577 . ?
C37 Co32 Ge3 87.5(3) . . ?
C37 Co32 P32 92.5(3) 12_774 . ?
C37 Co32 P32 92.5(3) 6_577 . ?
C37 Co32 P32 92.5(3) . . ?
C37 Co32 C37 119.81(4) . 12_774 ?
C37 Co32 C37 119.81(4) . 6_577 ?
C37 Co32 C37 119.81(4) 12_774 6_577 ?
C311 P31 Co31 114.9(3) . . ?
C314 P31 Co31 115.0(3) . . ?
C314 P31 C311 102.0(5) . . ?
C317 P31 Co31 115.8(3) . . ?
C317 P31 C311 104.6(5) . . ?
C317 P31 C314 102.8(5) . . ?
C321 P32 Co32 116.4(3) 6_577 . ?
C321 P32 Co32 116.4(3) 12_774 . ?
C321 P32 Co32 116.4(3) . . ?
C321 P32 C321 101.7(4) 12_774 6_577 ?
C321 P32 C321 101.7(4) 12_774 . ?
C321 P32 C321 101.7(4) 6_577 . ?
O32 C31 Co31 175.7(7) . . ?
O34 C33 Co31 174.3(7) . . ?
O36 C35 Co31 174.5(7) . . ?
O38 C37 Co32 175.6(7) . . ?
C312 C311 P31 114.4(7) . . ?
C313 C312 C311 112.0(10) . . ?
C315 C314 P31 116.3(7) . . ?
C316 C315 C314 114.8(9) . . ?
C318 C317 P31 115.3(7) . . ?
C319 C318 C317 115.8(9) . . ?
C322 C321 P32 116.9(6) . . ?
C321 C322 C323 113.2(8) . . ?
Co41 Ge4 Co41 109.16(3) 5_564 . ?
Co41 Ge4 Co41 109.16(3) 9_465 . ?
Co41 Ge4 Co41 109.16(4) 9_465 5_564 ?
Co42 Ge4 Co41 109.78(3) . 9_465 ?
Co42 Ge4 Co41 109.78(3) . 5_564 ?
Co42 Ge4 Co41 109.78(3) . . ?
P41 Co41 Ge4 177.92(8) . . ?
C41 Co41 Ge4 88.1(2) . . ?
C41 Co41 P41 91.7(3) . . ?
C41 Co41 C45 119.2(4) . . ?
C43 Co41 Ge4 87.1(2) . . ?
C43 Co41 P41 91.3(2) . . ?
C43 Co41 C41 121.2(4) . . ?
C43 Co41 C45 119.2(4) . . ?
C45 Co41 Ge4 88.4(3) . . ?
C45 Co41 P41 93.5(3) . . ?
P42 Co42 Ge4 180.00(12) . . ?
C47 Co42 Ge4 87.6(2) . . ?
C47 Co42 Ge4 87.6(2) 9_465 . ?
C47 Co42 Ge4 87.6(2) 5_564 . ?
C47 Co42 P42 92.4(2) 9_465 . ?
C47 Co42 P42 92.4(2) . . ?
C47 Co42 P42 92.4(2) 5_564 . ?
C47 Co42 C47 119.83(4) . 9_465 ?
C47 Co42 C47 119.83(3) . 5_564 ?
C47 Co42 C47 119.83(3) 9_465 5_564 ?
C411 P41 Co41 114.4(3) . . ?
C414 P41 Co41 115.7(3) . . ?
C414 P41 C411 103.7(4) . . ?
C414 P41 C417 102.6(4) . . ?
C417 P41 Co41 115.9(3) . . ?
C417 P41 C411 103.0(4) . . ?
C421 P42 Co42 115.0(3) 9_465 . ?
C421 P42 Co42 115.0(3) . . ?
C421 P42 Co42 115.0(3) 5_564 . ?
C421 P42 C421 103.4(4) . 9_465 ?
C421 P42 C421 103.4(4) . 5_564 ?
C421 P42 C421 103.4(4) 9_465 5_564 ?
O42 C41 Co41 174.1(7) . . ?
O44 C43 Co41 174.3(7) . . ?
O46 C45 Co41 176.3(7) . . ?
O48 C47 Co42 175.0(7) . . ?
C412 C411 P41 114.0(6) . . ?
C411 C412 C413 113.7(9) . . ?
C415 C414 P41 114.2(7) . . ?
C414 C415 C416 113.9(10) . . ?
C418 C417 P41 115.4(6) . . ?
C419 C418 C417 112.5(9) . . ?
C422 C421 P42 115.1(7) . . ?
C423 C422 C421 115.0(10) . . ?

loop_
_geom_bond_atom_site_label_1
_geom_bond_atom_site_label_2
_geom_bond_distance
_geom_bond_site_symmetry_2
_geom_bond_publ_flag
Ge1 Co11 2.5285(11) . ?
Ge1 Co11 2.5286(11) 10_756 ?
Ge1 Co11 2.5286(11) 7_674 ?
Ge1 Co12 2.518(2) . ?
Co11 P11 2.222(2) . ?
Co11 C11 1.753(10) . ?
Co11 C13 1.766(10) . ?
Co11 C15 1.755(11) . ?
Co12 P12 2.217(4) . ?
Co12 C17 1.757(10) 7_674 ?
Co12 C17 1.757(10) 10_756 ?
Co12 C17 1.757(10) . ?
P11 C111 1.811(9) . ?
P11 C114 1.871(11) . ?
P11 C117 1.806(10) . ?
P12 C121 1.832(10) 7_674 ?
P12 C121 1.832(10) . ?
P12 C121 1.832(10) 10_756 ?
O12 C11 1.176(12) . ?
O14 C13 1.149(11) . ?
O16 C15 1.174(12) . ?
O18 C17 1.169(11) . ?
C111 C112 1.460(15) . ?
C112 C113 1.544(17) . ?
C114 C115 1.508(15) . ?
C115 C116 1.521(15) . ?
C117 C118 1.459(15) . ?
C118 C119 1.528(15) . ?
C121 C122 1.455(14) . ?
C122 C123 1.526(14) . ?
Ge2 Co21 2.5466(14) . ?
Ge2 Co21 2.5467(14) 8_656 ?
Ge2 Co21 2.5467(14) 11_466 ?
Ge2 Co22 2.526(3) . ?
Co21 P21 2.221(3) . ?
Co21 C21 1.772(11) . ?
Co21 C23 1.761(11) . ?
Co21 C25 1.760(12) . ?
Co22 P22 2.239(4) . ?
Co22 C27 1.755(11) 11_466 ?
Co22 C27 1.755(11) . ?
Co22 C27 1.755(11) 8_656 ?
P21 C211 1.923(15) . ?
P21 C214 1.799(16) . ?
P21 C217 1.888(18) . ?
P21 C231 1.60(4) . ?
P21 C234 1.77(4) . ?
P21 C237 2.00(4) . ?
P22 C221 1.833(11) 11_466 ?
P22 C221 1.833(11) . ?
P22 C221 1.833(11) 8_656 ?
O22 C21 1.122(12) . ?
O24 C23 1.144(12) . ?
O26 C25 1.172(14) . ?
O28 C27 1.149(12) . ?
C211 C212 1.52(2) . ?
C212 C213 1.40(4) . ?
C214 C215 1.50(3) . ?
C215 C216 1.58(3) . ?
C217 C218 1.45(4) . ?
C218 C219 1.52(5) . ?
C221 C222 1.466(15) . ?
C222 C223 1.499(14) . ?
C231 C232 1.49(6) . ?
C232 C233 1.64(8) . ?
C234 C235 1.74(6) . ?
C235 C236 1.47(8) . ?
C237 C238 1.46(11) . ?
C238 C239 1.45(11) . ?
Ge3 Co31 2.5346(10) 12_774 ?
Ge3 Co31 2.5346(10) . ?
Ge3 Co31 2.5346(10) 6_577 ?
Ge3 Co32 2.530(2) . ?
Co31 P31 2.213(2) . ?
Co31 C31 1.792(9) . ?
Co31 C33 1.780(8) . ?
Co31 C35 1.754(8) . ?
Co32 P32 2.217(4) . ?
Co32 C37 1.786(9) . ?
Co32 C37 1.786(9) 12_774 ?
Co32 C37 1.786(9) 6_577 ?
P31 C311 1.831(9) . ?
P31 C314 1.828(10) . ?
P31 C317 1.817(9) . ?
P32 C321 1.829(8) 6_577 ?
P32 C321 1.829(8) . ?
P32 C321 1.829(8) 12_774 ?
O32 C31 1.135(10) . ?
O34 C33 1.137(10) . ?
O36 C35 1.159(9) . ?
O38 C37 1.139(10) . ?
C311 C312 1.554(14) . ?
C312 C313 1.473(15) . ?
C314 C315 1.504(14) . ?
C315 C316 1.458(14) . ?
C317 C318 1.497(14) . ?
C318 C319 1.488(13) . ?
C321 C322 1.500(12) . ?
C322 C323 1.525(13) . ?
Ge4 Co41 2.5202(11) 5_564 ?
Ge4 Co41 2.5202(11) 9_465 ?
Ge4 Co41 2.5203(11) . ?
Ge4 Co42 2.508(2) . ?
Co41 P41 2.204(2) . ?
Co41 C41 1.772(8) . ?
Co41 C43 1.762(8) . ?
Co41 C45 1.779(9) . ?
Co42 P42 2.211(4) . ?
Co42 C47 1.771(8) . ?
Co42 C47 1.771(8) 9_465 ?
Co42 C47 1.771(8) 5_564 ?
P41 C411 1.848(9) . ?
P41 C414 1.820(9) . ?
P41 C417 1.829(9) . ?
P42 C421 1.846(9) 5_564 ?
P42 C421 1.846(9) . ?
P42 C421 1.846(9) 9_465 ?
O42 C41 1.157(9) . ?
O44 C43 1.149(9) . ?
O46 C45 1.136(10) . ?
O48 C47 1.145(9) . ?
C411 C412 1.507(13) . ?
C412 C413 1.508(13) . ?
C414 C415 1.514(13) . ?
C415 C416 1.527(15) . ?
C417 C418 1.525(13) . ?
C418 C419 1.489(14) . ?
C421 C422 1.496(14) . ?
C422 C423 1.494(15) . ?

loop_
_twin_individual_id
_twin_individual_mass_fraction_refined
1 0.8993(12)
2 0.1007(12)
